data_1507522
loop_
_publ_author_name
'Yu, Ming'
'Lynch, Vincent'
'Pagenkopf, Brian L.'

_publ_section_title
;
 Intramolecular Cyclopropanation of Glycals:&#x2009; Studies toward the
 Synthesis of Canadensolide, Sporothriolide, and Xylobovide
;
_journal_issue 16
_journal_name_full 'Organic Letters'
_journal_page_first 2563
_journal_paper_doi 10.1021/ol016239h
_journal_volume 3
_journal_year 2001
_chemical_formula_sum 'C16 H26 O5 S'
_chemical_formula_weight 330.43
_chemical_name_systematic
; 
 ? 
;
_space_group_IT_number 19
_symmetry_cell_setting orthorhombic
_symmetry_space_group_name_Hall 'P 2ac 2ab'
_symmetry_space_group_name_H-M 'P 21 21 21'
_atom_sites_solution_hydrogens geom
_atom_sites_solution_primary direct
_atom_sites_solution_secondary difmap
_audit_creation_method SHELXL-97
_cell_angle_alpha 90.00
_cell_angle_beta 90.00
_cell_angle_gamma 90.00
_cell_formula_units_Z 4
_cell_length_a 6.4313(1)
_cell_length_b 11.6244(1)
_cell_length_c 22.4048(3)
_cell_measurement_temperature 153(2)
_cell_volume 1674.98(4)
_computing_structure_refinement 'SHELXL-97 (Sheldrick, 1997)'
_computing_structure_solution 'SHELXS-97 (Sheldrick, 1990)'
_diffrn_ambient_temperature 153(2)
_diffrn_measured_fraction_theta_full 0.995
_diffrn_measured_fraction_theta_max 0.995
_diffrn_measurement_device_type 'Nonius Kappa CCD'
_diffrn_measurement_method \w-scans
_diffrn_radiation_monochromator graphite
_diffrn_radiation_source 'fine-focus sealed tube'
_diffrn_radiation_type MoK\a
_diffrn_radiation_wavelength 0.71073
_diffrn_reflns_av_R_equivalents 0.1062
_diffrn_reflns_av_sigmaI/netI 0.0714
_diffrn_reflns_limit_h_max 8
_diffrn_reflns_limit_h_min -8
_diffrn_reflns_limit_k_max 15
_diffrn_reflns_limit_k_min -15
_diffrn_reflns_limit_l_max 28
_diffrn_reflns_limit_l_min -29
_diffrn_reflns_number 13670
_diffrn_reflns_theta_full 27.50
_diffrn_reflns_theta_max 27.50
_diffrn_reflns_theta_min 3.30
_exptl_absorpt_coefficient_mu 0.214
_exptl_absorpt_correction_type none
_exptl_crystal_colour colorless
_exptl_crystal_density_diffrn 1.310
_exptl_crystal_density_method 'not measured'
_exptl_crystal_description prisms
_exptl_crystal_F_000 712
_exptl_crystal_size_max 0.30
_exptl_crystal_size_mid 0.20
_exptl_crystal_size_min 0.14
_refine_diff_density_max 0.914
_refine_diff_density_min -0.501
_refine_diff_density_rms 0.088
_refine_ls_abs_structure_details 'Flack H D (1983), Acta Cryst. A39, 876-881'
_refine_ls_abs_structure_Flack 0.13(11)
_refine_ls_extinction_method none
_refine_ls_goodness_of_fit_ref 1.135
_refine_ls_hydrogen_treatment mixed
_refine_ls_matrix_type full
_refine_ls_number_parameters 200
_refine_ls_number_reflns 3846
_refine_ls_number_restraints 0
_refine_ls_restrained_S_all 1.135
_refine_ls_R_factor_all 0.0566
_refine_ls_R_factor_gt 0.0524
_refine_ls_shift/su_max 0.003
_refine_ls_shift/su_mean 0.001
_refine_ls_structure_factor_coef Fsqd
_refine_ls_weighting_details 'calc w=1/[\s^2^(Fo^2^)+(0.0799P)^2^+0.6254P] where P=(Fo^2^+2Fc^2^)/3'
_refine_ls_weighting_scheme calc
_refine_ls_wR_factor_gt 0.1425
_refine_ls_wR_factor_ref 0.1443
_reflns_number_gt 3623
_reflns_number_total 3846
_reflns_threshold_expression >2sigma(I)
_cod_data_source_file ol016239h_s2.cif
_cod_data_source_block siloxy
_cod_original_sg_symbol_H-M P212121
_cod_database_code 1507522

loop_
_symmetry_equiv_pos_as_xyz
'x, y, z'
'-x+1/2, -y, z+1/2'
'x+1/2, -y+1/2, -z'
'-x, y+1/2, -z+1/2'

loop_
_atom_site_label
_atom_site_type_symbol
_atom_site_fract_x
_atom_site_fract_y
_atom_site_fract_z
_atom_site_U_iso_or_equiv
_atom_site_adp_type
_atom_site_occupancy
_atom_site_symmetry_multiplicity
_atom_site_calc_flag
_atom_site_refinement_flags
SI1 S 0.24726(8) 0.23224(5) 0.34253(3) 0.02029(16) Uani 1 1 d .
O2 O 0.4955(2) 0.21145(15) 0.35693(9) 0.0222(4) Uani 1 1 d .
C3 C 0.5933(4) 0.1127(2) 0.38227(12) 0.0216(5) Uani 1 1 d .
H3A H 0.6503 0.1314 0.4206 0.026 Uiso 1 1 d R
H3B H 0.7050 0.0884 0.3568 0.026 Uiso 1 1 d R
C4 C 0.4372(4) 0.0155(2) 0.38873(11) 0.0180(4) Uani 1 1 d .
H4 H 0.4057 -0.0153 0.3500 0.022 Uiso 1 1 d R
O5 O 0.5237(2) -0.07454(15) 0.42541(8) 0.0214(4) Uani 1 1 d .
C6 C 0.4005(4) -0.1740(2) 0.41739(12) 0.0217(5) Uani 1 1 d .
H6 H 0.4536 -0.2295 0.3896 0.026 Uiso 1 1 d R
C7 C 0.2761(4) -0.2210(2) 0.46891(12) 0.0228(5) Uani 1 1 d .
H7 H 0.2570 -0.3025 0.4731 0.027 Uiso 1 1 d R
C8 C 0.2493(4) -0.14582(19) 0.52199(11) 0.0203(4) Uani 1 1 d .
O9 O 0.1537(3) -0.04610(15) 0.50618(8) 0.0215(4) Uani 1 1 d .
C10 C 0.1094(4) -0.0421(2) 0.44265(11) 0.0194(5) Uani 1 1 d .
H10 H -0.0364 -0.0292 0.4363 0.023 Uiso 1 1 d R
C11 C 0.2364(3) 0.05878(18) 0.41713(10) 0.0161(4) Uani 1 1 d .
H11 H 0.2708 0.1104 0.4491 0.019 Uiso 1 1 d R
O12 O 0.1224(2) 0.12066(14) 0.37283(8) 0.0178(3) Uani 1 1 d .
O13 O 0.2950(3) -0.16466(16) 0.57314(9) 0.0273(4) Uani 1 1 d .
C14 C 0.1710(4) -0.1586(2) 0.41778(12) 0.0222(5) Uani 1 1 d .
H14 H 0.0826 -0.1987 0.3902 0.027 Uiso 1 1 d R
C15 C 0.1998(4) 0.2223(2) 0.25892(11) 0.0214(5) Uani 1 1 d .
C16 C 0.2647(5) 0.3328(2) 0.22611(13) 0.0324(6) Uani 1 1 d .
H16A H 0.2381 0.3242 0.1842 0.049 Uiso 1 1 d R
H16B H 0.1857 0.3965 0.2413 0.049 Uiso 1 1 d R
H16C H 0.4102 0.3469 0.2323 0.049 Uiso 1 1 d R
C17 C -0.0275(4) 0.1943(3) 0.24525(13) 0.0317(6) Uani 1 1 d .
H17A H -0.0476 0.1896 0.2029 0.048 Uiso 1 1 d R
H17B H -0.0635 0.1220 0.2632 0.048 Uiso 1 1 d R
H17C H -0.1145 0.2539 0.2613 0.048 Uiso 1 1 d R
C18 C 0.3368(5) 0.1241(3) 0.23445(13) 0.0348(7) Uani 1 1 d .
H18A H 0.3156 0.1169 0.1922 0.052 Uiso 1 1 d R
H18B H 0.4803 0.1410 0.2422 0.052 Uiso 1 1 d R
H18C H 0.2997 0.0532 0.2537 0.052 Uiso 1 1 d R
C19 C 0.1670(4) 0.3686(2) 0.38111(12) 0.0223(5) Uani 1 1 d .
C20 C 0.3091(4) 0.4704(2) 0.36547(14) 0.0301(6) Uani 1 1 d .
H20A H 0.2622 0.5377 0.3863 0.045 Uiso 1 1 d R
H20B H 0.4496 0.4533 0.3769 0.045 Uiso 1 1 d R
H20C H 0.3035 0.4840 0.3232 0.045 Uiso 1 1 d R
C21 C -0.0594(5) 0.3996(2) 0.36352(16) 0.0351(7) Uani 1 1 d .
H21A H -0.1001 0.4694 0.3832 0.053 Uiso 1 1 d R
H21B H -0.0675 0.4100 0.3211 0.053 Uiso 1 1 d R
H21C H -0.1507 0.3384 0.3753 0.053 Uiso 1 1 d R
C22 C 0.1765(6) 0.3501(2) 0.44879(13) 0.0392(8) Uani 1 1 d .
H22A H 0.1352 0.4194 0.4689 0.059 Uiso 1 1 d R
H22B H 0.0836 0.2888 0.4595 0.059 Uiso 1 1 d R
H22C H 0.3156 0.3302 0.4604 0.059 Uiso 1 1 d R

loop_
_atom_site_aniso_label
_atom_site_aniso_U_11
_atom_site_aniso_U_22
_atom_site_aniso_U_33
_atom_site_aniso_U_23
_atom_site_aniso_U_13
_atom_site_aniso_U_12
SI1 0.0183(3) 0.0213(3) 0.0213(3) 0.0024(2) 0.0003(2) 0.0003(2)
O2 0.0144(7) 0.0211(8) 0.0310(9) 0.0075(7) -0.0014(7) -0.0013(6)
C3 0.0124(9) 0.0269(11) 0.0255(12) 0.0093(11) 0.0010(9) 0.0011(8)
C4 0.0171(9) 0.0193(10) 0.0175(10) 0.0056(9) 0.0005(8) 0.0033(8)
O5 0.0194(7) 0.0197(8) 0.0252(9) 0.0066(7) -0.0009(7) 0.0030(6)
C6 0.0277(12) 0.0172(11) 0.0201(11) -0.0001(10) -0.0002(10) 0.0047(9)
C7 0.0302(12) 0.0149(9) 0.0232(11) 0.0037(9) -0.0039(10) -0.0015(9)
C8 0.0212(10) 0.0187(10) 0.0209(11) 0.0059(9) 0.0013(10) -0.0030(9)
O9 0.0260(8) 0.0188(8) 0.0195(8) 0.0046(7) 0.0042(7) 0.0025(7)
C10 0.0174(10) 0.0189(10) 0.0219(12) 0.0050(9) -0.0016(9) -0.0006(8)
C11 0.0147(9) 0.0164(9) 0.0174(9) 0.0029(8) -0.0002(9) 0.0003(8)
O12 0.0160(7) 0.0176(7) 0.0198(8) 0.0066(7) -0.0017(6) 0.0006(6)
O13 0.0342(10) 0.0259(9) 0.0219(9) 0.0059(8) -0.0023(8) -0.0015(7)
C14 0.0271(11) 0.0173(10) 0.0222(12) 0.0016(10) -0.0061(10) -0.0037(9)
C15 0.0239(10) 0.0224(11) 0.0179(11) 0.0013(10) -0.0016(9) -0.0024(8)
C16 0.0468(16) 0.0297(13) 0.0207(11) 0.0035(11) 0.0026(13) -0.0076(13)
C17 0.0321(13) 0.0386(15) 0.0244(13) 0.0019(12) -0.0086(11) -0.0064(11)
C18 0.0461(16) 0.0363(14) 0.0220(13) -0.0082(12) 0.0017(12) 0.0099(13)
C19 0.0285(11) 0.0152(9) 0.0231(12) -0.0017(10) 0.0034(10) 0.0011(9)
C20 0.0371(14) 0.0207(11) 0.0326(14) -0.0022(11) 0.0011(12) -0.0074(9)
C21 0.0291(13) 0.0278(13) 0.0483(18) -0.0067(13) 0.0014(13) 0.0072(10)
C22 0.071(2) 0.0252(13) 0.0217(13) -0.0026(11) 0.0091(14) 0.0046(14)

loop_
_atom_type_symbol
_atom_type_description
_atom_type_scat_dispersion_real
_atom_type_scat_dispersion_imag
_atom_type_scat_source
C C 0.0033 0.0016 'International Tables Vol C Tables 4.2.6.8 and 6.1.1.4'
H H 0.0000 0.0000 'International Tables Vol C Tables 4.2.6.8 and 6.1.1.4'
O O 0.0106 0.0060 'International Tables Vol C Tables 4.2.6.8 and 6.1.1.4'
S S 0.1246 0.1234 'International Tables Vol C Tables 4.2.6.8 and 6.1.1.4'

loop_
_geom_angle_atom_site_label_1
_geom_angle_atom_site_label_2
_geom_angle_atom_site_label_3
_geom_angle
O2 SI1 O12 105.81(9)
O2 SI1 C19 107.47(11)
O12 SI1 C19 109.66(10)
O2 SI1 C15 109.85(10)
O12 SI1 C15 106.03(10)
C19 SI1 C15 117.45(11)
C3 O2 SI1 128.57(14)
O2 C3 C4 110.20(18)
O2 C3 H3A 110.0
C4 C3 H3A 109.6
O2 C3 H3B 109.3
C4 C3 H3B 109.4
H3A C3 H3B 108.2
O5 C4 C3 109.86(19)
O5 C4 C11 109.14(18)
C3 C4 C11 110.76(19)
O5 C4 H4 109.0
C3 C4 H4 109.3
C11 C4 H4 108.7
C6 O5 C4 107.77(18)
O5 C6 C14 117.2(2)
O5 C6 C7 119.8(2)
C14 C6 C7 60.79(17)
O5 C6 H6 115.6
C14 C6 H6 116.0
C7 C6 H6 116.3
C8 C7 C6 117.5(2)
C8 C7 C14 105.8(2)
C6 C7 C14 58.94(16)
C8 C7 H7 119.1
C6 C7 H7 120.0
C14 C7 H7 119.3
O13 C8 O9 120.9(2)
O13 C8 C7 128.8(2)
O9 C8 C7 110.2(2)
C8 O9 C10 111.81(19)
O9 C10 C14 106.28(19)
O9 C10 C11 106.52(18)
C14 C10 C11 113.89(19)
O9 C10 H10 109.9
C14 C10 H10 109.9
C11 C10 H10 110.2
O12 C11 C4 108.10(17)
O12 C11 C10 111.69(17)
C4 C11 C10 110.68(18)
O12 C11 H11 108.8
C4 C11 H11 108.8
C10 C11 H11 108.7
C11 O12 SI1 115.28(13)
C6 C14 C7 60.27(17)
C6 C14 C10 111.6(2)
C7 C14 C10 105.4(2)
C6 C14 H14 121.7
C7 C14 H14 121.2
C10 C14 H14 121.0
C17 C15 C16 110.0(2)
C17 C15 C18 108.5(2)
C16 C15 C18 107.1(2)
C17 C15 SI1 111.33(18)
C16 C15 SI1 112.11(18)
C18 C15 SI1 107.69(17)
C15 C16 H16A 109.4
C15 C16 H16B 109.3
H16A C16 H16B 109.5
C15 C16 H16C 109.7
H16A C16 H16C 109.5
H16B C16 H16C 109.5
C15 C17 H17A 109.8
C15 C17 H17B 109.4
H17A C17 H17B 109.5
C15 C17 H17C 109.2
H17A C17 H17C 109.5
H17B C17 H17C 109.5
C15 C18 H18A 109.5
C15 C18 H18B 109.4
H18A C18 H18B 109.5
C15 C18 H18C 109.5
H18A C18 H18C 109.5
H18B C18 H18C 109.5
C22 C19 C20 108.1(2)
C22 C19 C21 108.7(3)
C20 C19 C21 108.7(2)
C22 C19 SI1 109.04(17)
C20 C19 SI1 112.45(18)
C21 C19 SI1 109.72(19)
C19 C20 H20A 109.3
C19 C20 H20B 109.9
H20A C20 H20B 109.5
C19 C20 H20C 109.3
H20A C20 H20C 109.5
H20B C20 H20C 109.5
C19 C21 H21A 109.7
C19 C21 H21B 109.4
H21A C21 H21B 109.5
C19 C21 H21C 109.4
H21A C21 H21C 109.5
H21B C21 H21C 109.5
C19 C22 H22A 109.6
C19 C22 H22B 109.1
H22A C22 H22B 109.5
C19 C22 H22C 109.8
H22A C22 H22C 109.5
H22B C22 H22C 109.5

loop_
_geom_bond_atom_site_label_1
_geom_bond_atom_site_label_2
_geom_bond_distance
SI1 O2 1.6465(16)
SI1 O12 1.6696(16)
SI1 C19 1.877(2)
SI1 C15 1.901(3)
O2 C3 1.427(3)
C3 C4 1.518(3)
C3 H3A 0.9599
C3 H3B 0.9600
C4 O5 1.443(3)
C4 C11 1.525(3)
C4 H4 0.9600
O5 C6 1.413(3)
C6 C14 1.486(4)
C6 C7 1.507(4)
C6 H6 0.9600
C7 C8 1.486(4)
C7 C14 1.515(3)
C7 H7 0.9599
C8 O13 1.203(3)
C8 O9 1.359(3)
O9 C10 1.452(3)
C10 C14 1.517(3)
C10 C11 1.539(3)
C10 H10 0.9600
C11 O12 1.428(3)
C11 H11 0.9599
C14 H14 0.9599
C15 C17 1.529(3)
C15 C16 1.538(4)
C15 C18 1.542(4)
C16 H16A 0.9600
C16 H16B 0.9600
C16 H16C 0.9600
C17 H17A 0.9600
C17 H17B 0.9600
C17 H17C 0.9601
C18 H18A 0.9604
C18 H18B 0.9600
C18 H18C 0.9599
C19 C22 1.533(4)
C19 C20 1.536(3)
C19 C21 1.551(4)
C20 H20A 0.9601
C20 H20B 0.9600
C20 H20C 0.9600
C21 H21A 0.9601
C21 H21B 0.9600
C21 H21C 0.9600
C22 H22A 0.9600
C22 H22B 0.9600
C22 H22C 0.9600

loop_
_cod_related_entry_id
_cod_related_entry_database
_cod_related_entry_code
1 ChemSpider 30651842
